data_7055649
loop_
_publ_author_name
'Champion, Martin J. D.'
'Levason, William'
'Pugh, David'
'Reid, Gillian'

_publ_section_title
;
 Hexahalometallate salts of trivalent scandium, yttrium and lanthanum:
 cation--anion association in the solid state and in solution
;
_journal_issue 8
_journal_name_full 'New J. Chem.'
_journal_page_first 7181
_journal_paper_doi 10.1039/C6NJ01068G
_journal_volume 40
_journal_year 2016
_chemical_formula_moiety '3(C7 H13 N2), Cl6 Y'
_chemical_formula_sum 'C21 H39 Cl6 N6 Y'
_chemical_formula_weight 677.19
_chemical_name_systematic
;
 ?
;
_space_group_crystal_system monoclinic
_space_group_IT_number 14
_space_group_name_Hall '-P 2yn'
_space_group_name_H-M_alt 'P 1 21/n 1'
_symmetry_space_group_name_Hall '-P 2yn'
_symmetry_space_group_name_H-M 'P 1 21/n 1'
_atom_sites_solution_hydrogens geom
_audit_creation_method SHELXL-2013
_audit_update_record
;
2016-06-15 deposited with the CCDC.
2016-06-20 downloaded from the CCDC.
;
_cell_angle_alpha 90
_cell_angle_beta 99.9730(10)
_cell_angle_gamma 90
_cell_formula_units_Z 4
_cell_length_a 9.9170(8)
_cell_length_b 16.2743(12)
_cell_length_c 19.0282(16)
_cell_measurement_reflns_used 9743
_cell_measurement_temperature 100(2)
_cell_measurement_theta_max 27.5
_cell_measurement_theta_min 2.2
_cell_volume 3024.6(4)
_computing_cell_refinement
;
CrystalClear-SM Expert 2.1 b29 (Rigaku, 2013)
;
_computing_data_collection
;
CrystalClear-SM Expert 2.1 b29 (Rigaku, 2013)
;
_computing_data_reduction
;
CrystalClear-SM Expert 2.1 b29 (Rigaku, 2013)
;
_computing_molecular_graphics 'ORTEP-III (Farrugia, 2012)'
_computing_publication_material 'PLATON (Spek, 2003), WinGX (Farrugia, 1999) and enCIFer (Allen et al., 2004).'
_computing_structure_refinement 'SHELXL-2013 (Sheldrick, 2013)'
_computing_structure_solution 'SUPERFLIP (Palatinus and Chapuis, 2007)'
_diffrn_ambient_temperature 100(2)
_diffrn_detector CCD
_diffrn_detector_area_resol_mean 28.5714
_diffrn_measured_fraction_theta_full 0.996
_diffrn_measured_fraction_theta_max 0.993
_diffrn_measurement_device
;
AFC12 (Right): Kappa 3 circle
;
_diffrn_measurement_device_type
;
Rigaku Saturn724+ (2x2 bin mode)
;
_diffrn_measurement_method 'profile data from \w-scans'
_diffrn_measurement_specimen_support Fiber
_diffrn_radiation_monochromator Confocal
_diffrn_radiation_type MoK\a
_diffrn_radiation_wavelength 0.71073
_diffrn_reflns_av_R_equivalents 0.0270
_diffrn_reflns_av_unetI/netI 0.0348
_diffrn_reflns_Laue_measured_fraction_full 0.996
_diffrn_reflns_Laue_measured_fraction_max 0.993
_diffrn_reflns_limit_h_max 12
_diffrn_reflns_limit_h_min -12
_diffrn_reflns_limit_k_max 21
_diffrn_reflns_limit_k_min -19
_diffrn_reflns_limit_l_max 24
_diffrn_reflns_limit_l_min -24
_diffrn_reflns_number 16980
_diffrn_reflns_point_group_measured_fraction_full 0.996
_diffrn_reflns_point_group_measured_fraction_max 0.993
_diffrn_reflns_theta_full 25.242
_diffrn_reflns_theta_max 27.484
_diffrn_reflns_theta_min 3.012
_diffrn_source 'Sealed Tube'
_diffrn_source_current 55.0
_diffrn_source_power 2.5
_diffrn_source_voltage 45.0
_exptl_absorpt_coefficient_mu 2.480
_exptl_absorpt_correction_T_max 1.000
_exptl_absorpt_correction_T_min 0.675
_exptl_absorpt_correction_type multi-scan
_exptl_absorpt_process_details 'CrystalClear-SM Expert 2.1 b29 (Rigaku, 2013)'
_exptl_crystal_colour colourless
_exptl_crystal_density_diffrn 1.487
_exptl_crystal_description plate
_exptl_crystal_F_000 1392
_exptl_crystal_size_max 0.100
_exptl_crystal_size_mid 0.100
_exptl_crystal_size_min 0.050
_refine_diff_density_max 0.486
_refine_diff_density_min -0.384
_refine_diff_density_rms 0.061
_refine_ls_extinction_method none
_refine_ls_goodness_of_fit_ref 1.028
_refine_ls_hydrogen_treatment constr
_refine_ls_matrix_type full
_refine_ls_number_parameters 316
_refine_ls_number_reflns 6878
_refine_ls_number_restraints 0
_refine_ls_restrained_S_all 1.028
_refine_ls_R_factor_all 0.0393
_refine_ls_R_factor_gt 0.0278
_refine_ls_shift/su_max 0.001
_refine_ls_shift/su_mean 0.000
_refine_ls_structure_factor_coef Fsqd
_refine_ls_weighting_details 'w=1/[\s^2^(Fo^2^)+(0.0339P)^2^+0.1609P] where P=(Fo^2^+2Fc^2^)/3'
_refine_ls_weighting_scheme calc
_refine_ls_wR_factor_gt 0.0640
_refine_ls_wR_factor_ref 0.0674
_reflns_Friedel_coverage 0.000
_reflns_number_gt 5673
_reflns_number_total 6878
_reflns_threshold_expression 'I > 2\s(I)'
_cod_data_source_file c6nj01068g1.cif
_cod_data_source_block shelx
_cod_depositor_comments 'Adding full bibliography for 7055644--7055651.cif.'
_cod_database_code 7055649
_shelx_space_group_comment
;
The symmetry employed for this shelxl refinement is uniquely defined
by the following loop, which should always be used as a source of
symmetry information in preference to the above space-group names.
They are only intended as comments.
;
_shelx_estimated_absorpt_t_min 0.790
_shelx_estimated_absorpt_t_max 0.886
_shelxl_version_number 2013-4

loop_
_space_group_symop_operation_xyz
'x, y, z'
'-x+1/2, y+1/2, -z+1/2'
'-x, -y, -z'
'x-1/2, -y-1/2, z-1/2'

loop_
_atom_site_label
_atom_site_type_symbol
_atom_site_fract_x
_atom_site_fract_y
_atom_site_fract_z
_atom_site_U_iso_or_equiv
_atom_site_adp_type
_atom_site_occupancy
_atom_site_site_symmetry_order
_atom_site_calc_flag
_atom_site_refinement_flags_posn
_atom_site_refinement_flags_adp
C1 C 0.44240(18) 0.91481(11) -0.06914(10) 0.0204(4) Uani 1 1 d . .
C2 C 0.26528(18) 0.95842(12) -0.02222(11) 0.0235(4) Uani 1 1 d . .
H2 H 0.1923 0.9594 0.0042 0.028 Uiso 1 1 calc R U
C3 C 0.30211(18) 1.01979(12) -0.06253(11) 0.0239(4) Uani 1 1 d . .
H3 H 0.2602 1.0723 -0.0697 0.029 Uiso 1 1 calc R U
C4 C 0.34700(19) 0.81311(12) 0.00855(11) 0.0267(4) Uani 1 1 d . .
H4A H 0.2995 0.8196 0.0499 0.032 Uiso 1 1 calc R U
H4B H 0.4411 0.7934 0.0266 0.032 Uiso 1 1 calc R U
C5 C 0.2727(2) 0.75045(12) -0.04172(13) 0.0328(5) Uani 1 1 d . .
H5A H 0.3177 0.7452 -0.0834 0.049 Uiso 1 1 calc R U
H5B H 0.1776 0.7680 -0.0571 0.049 Uiso 1 1 calc R U
H5C H 0.2741 0.6973 -0.0174 0.049 Uiso 1 1 calc R U
C6 C 0.4790(2) 1.03864(12) -0.14140(11) 0.0287(4) Uani 1 1 d . .
H6A H 0.5773 1.0425 -0.1228 0.043 Uiso 1 1 calc R U
H6B H 0.4397 1.0940 -0.1471 0.043 Uiso 1 1 calc R U
H6C H 0.4647 1.0107 -0.1877 0.043 Uiso 1 1 calc R U
C7 C 0.55410(19) 0.86365(12) -0.08864(11) 0.0255(4) Uani 1 1 d . .
H7A H 0.5810 0.8218 -0.0518 0.038 Uiso 1 1 calc R U
H7B H 0.6330 0.8986 -0.0924 0.038 Uiso 1 1 calc R U
H7C H 0.5221 0.8367 -0.1346 0.038 Uiso 1 1 calc R U
C8 C -0.02804(19) 0.81351(12) -0.17266(11) 0.0239(4) Uani 1 1 d . .
C9 C 0.1257(2) 0.90109(14) -0.20035(11) 0.0313(5) Uani 1 1 d . .
H9 H 0.1730 0.9508 -0.2058 0.038 Uiso 1 1 calc R U
C10 C 0.1601(2) 0.82573(15) -0.22020(11) 0.0327(5) Uani 1 1 d . .
H10 H 0.2366 0.8121 -0.2418 0.039 Uiso 1 1 calc R U
C11 C -0.0656(2) 0.96071(12) -0.14338(11) 0.0295(5) Uani 1 1 d . .
H11A H -0.0006 1.0058 -0.1272 0.035 Uiso 1 1 calc R U
H11B H -0.1043 0.9415 -0.1017 0.035 Uiso 1 1 calc R U
C12 C -0.1785(2) 0.99261(13) -0.19897(12) 0.0338(5) Uani 1 1 d . .
H12A H -0.1412 1.0090 -0.2413 0.051 Uiso 1 1 calc R U
H12B H -0.2210 1.0403 -0.1801 0.051 Uiso 1 1 calc R U
H12C H -0.2473 0.9495 -0.2119 0.051 Uiso 1 1 calc R U
C13 C 0.0629(2) 0.68264(13) -0.21374(13) 0.0384(6) Uani 1 1 d . .
H13A H 0.0791 0.6551 -0.1672 0.058 Uiso 1 1 calc R U
H13B H 0.1354 0.6676 -0.2404 0.058 Uiso 1 1 calc R U
H13C H -0.0260 0.6655 -0.2406 0.058 Uiso 1 1 calc R U
C14 C -0.1445(2) 0.77726(12) -0.14463(12) 0.0293(5) Uani 1 1 d . .
H14A H -0.2275 0.7813 -0.1808 0.044 Uiso 1 1 calc R U
H14B H -0.1581 0.8070 -0.1016 0.044 Uiso 1 1 calc R U
H14C H -0.1252 0.7194 -0.1328 0.044 Uiso 1 1 calc R U
C15 C 0.59100(19) 0.53915(12) -0.11989(11) 0.0241(4) Uani 1 1 d . .
C16 C 0.5331(2) 0.40742(13) -0.12855(11) 0.0293(5) Uani 1 1 d . .
H16 H 0.4800 0.3585 -0.1318 0.035 Uiso 1 1 calc R U
C17 C 0.6687(2) 0.41252(12) -0.12663(11) 0.0265(4) Uani 1 1 d . .
H17 H 0.7296 0.3679 -0.1286 0.032 Uiso 1 1 calc R U
C18 C 0.3396(2) 0.50868(14) -0.12770(12) 0.0323(5) Uani 1 1 d . .
H18A H 0.2816 0.4704 -0.1603 0.039 Uiso 1 1 calc R U
H18B H 0.3232 0.5650 -0.1471 0.039 Uiso 1 1 calc R U
C19 C 0.2995(2) 0.50454(14) -0.05490(12) 0.0347(5) Uani 1 1 d . .
H19A H 0.3576 0.5419 -0.0224 0.052 Uiso 1 1 calc R U
H19B H 0.3115 0.4482 -0.0366 0.052 Uiso 1 1 calc R U
H19C H 0.2035 0.5208 -0.0584 0.052 Uiso 1 1 calc R U
C20 C 0.84085(19) 0.52780(12) -0.12099(12) 0.0295(5) Uani 1 1 d . .
H20A H 0.8399 0.5627 -0.1630 0.044 Uiso 1 1 calc R U
H20B H 0.9053 0.4824 -0.1221 0.044 Uiso 1 1 calc R U
H20C H 0.8693 0.5604 -0.0777 0.044 Uiso 1 1 calc R U
C21 C 0.5872(2) 0.63009(12) -0.11265(13) 0.0321(5) Uani 1 1 d . .
H21A H 0.6646 0.6481 -0.0768 0.048 Uiso 1 1 calc R U
H21B H 0.5012 0.6464 -0.0978 0.048 Uiso 1 1 calc R U
H21C H 0.5933 0.6557 -0.1586 0.048 Uiso 1 1 calc R U
N1 N 0.35387(15) 0.89365(9) -0.02650(8) 0.0205(3) Uani 1 1 d . .
N2 N 0.41220(15) 0.99197(9) -0.09143(9) 0.0213(3) Uani 1 1 d . .
N3 N 0.00844(16) 0.89282(10) -0.17041(9) 0.0251(4) Uani 1 1 d . .
N4 N 0.06323(16) 0.77204(11) -0.20316(9) 0.0269(4) Uani 1 1 d . .
N5 N 0.48522(16) 0.48698(10) -0.12481(9) 0.0261(4) Uani 1 1 d . .
N6 N 0.70337(16) 0.49477(10) -0.12117(9) 0.0237(4) Uani 1 1 d . .
Cl1 Cl -0.03893(5) 0.63043(3) 0.21629(3) 0.02825(11) Uani 1 1 d . .
Cl2 Cl -0.02926(5) 0.87064(3) 0.02968(2) 0.02169(10) Uani 1 1 d . .
Cl3 Cl -0.30877(5) 0.74084(3) 0.07885(3) 0.02911(12) Uani 1 1 d . .
Cl4 Cl -0.11682(5) 0.86384(3) 0.21604(3) 0.02668(11) Uani 1 1 d . .
Cl5 Cl 0.21941(5) 0.78238(3) 0.17649(3) 0.02662(11) Uani 1 1 d . .
Cl6 Cl 0.00596(5) 0.64855(3) 0.02861(3) 0.02644(11) Uani 1 1 d . .
Y1 Y -0.04185(2) 0.75426(2) 0.12496(2) 0.01701(5) Uani 1 1 d . .

loop_
_atom_site_aniso_label
_atom_site_aniso_U_11
_atom_site_aniso_U_22
_atom_site_aniso_U_33
_atom_site_aniso_U_23
_atom_site_aniso_U_13
_atom_site_aniso_U_12
C1 0.0206(8) 0.0253(9) 0.0152(9) 0.0013(8) 0.0030(7) 0.0010(7)
C2 0.0177(8) 0.0341(11) 0.0193(10) -0.0011(8) 0.0051(7) 0.0042(8)
C3 0.0200(9) 0.0281(10) 0.0230(11) -0.0023(8) 0.0025(8) 0.0066(8)
C4 0.0247(9) 0.0316(11) 0.0249(11) 0.0116(9) 0.0072(8) 0.0023(8)
C5 0.0340(11) 0.0295(11) 0.0362(13) 0.0061(9) 0.0104(10) 0.0006(9)
C6 0.0337(11) 0.0280(10) 0.0261(11) 0.0053(9) 0.0102(9) -0.0026(9)
C7 0.0252(9) 0.0301(10) 0.0233(11) 0.0010(8) 0.0097(8) 0.0038(8)
C8 0.0225(9) 0.0280(10) 0.0218(10) -0.0063(8) 0.0057(8) -0.0012(8)
C9 0.0263(10) 0.0471(13) 0.0201(11) 0.0041(10) 0.0029(8) -0.0113(9)
C10 0.0221(9) 0.0583(14) 0.0183(11) -0.0011(10) 0.0054(8) -0.0009(9)
C11 0.0441(12) 0.0247(10) 0.0216(11) -0.0046(8) 0.0108(9) -0.0037(9)
C12 0.0349(11) 0.0361(12) 0.0320(13) -0.0043(10) 0.0104(10) 0.0012(9)
C13 0.0290(11) 0.0402(12) 0.0458(15) -0.0222(11) 0.0059(10) 0.0064(10)
C14 0.0287(10) 0.0276(10) 0.0347(13) -0.0095(9) 0.0140(9) -0.0052(8)
C15 0.0263(9) 0.0251(10) 0.0212(10) 0.0009(8) 0.0052(8) -0.0016(8)
C16 0.0366(11) 0.0263(10) 0.0235(11) 0.0032(8) 0.0010(9) -0.0087(9)
C17 0.0336(10) 0.0199(9) 0.0250(11) 0.0006(8) 0.0022(9) -0.0033(8)
C18 0.0251(10) 0.0440(12) 0.0281(12) 0.0052(10) 0.0058(9) -0.0021(9)
C19 0.0377(12) 0.0386(12) 0.0295(13) 0.0020(10) 0.0108(10) 0.0003(10)
C20 0.0246(10) 0.0283(10) 0.0359(13) -0.0024(9) 0.0056(9) -0.0048(8)
C21 0.0324(11) 0.0246(10) 0.0396(13) -0.0011(9) 0.0072(10) 0.0013(9)
N1 0.0188(7) 0.0269(8) 0.0168(8) 0.0030(7) 0.0054(6) 0.0016(6)
N2 0.0211(7) 0.0242(8) 0.0189(9) 0.0021(6) 0.0044(7) 0.0012(6)
N3 0.0279(8) 0.0307(9) 0.0173(9) -0.0038(7) 0.0061(7) -0.0048(7)
N4 0.0210(8) 0.0380(9) 0.0226(9) -0.0089(8) 0.0060(7) 0.0007(7)
N5 0.0234(8) 0.0317(9) 0.0233(9) 0.0034(7) 0.0042(7) -0.0037(7)
N6 0.0244(8) 0.0215(8) 0.0253(9) 0.0013(7) 0.0045(7) -0.0019(6)
Cl1 0.0332(3) 0.0308(2) 0.0227(3) 0.0095(2) 0.0102(2) 0.0087(2)
Cl2 0.0276(2) 0.0216(2) 0.0176(2) 0.00140(17) 0.00862(18) -0.00114(18)
Cl3 0.0180(2) 0.0299(2) 0.0378(3) 0.0094(2) 0.0002(2) -0.00238(18)
Cl4 0.0298(2) 0.0312(2) 0.0215(3) -0.00453(19) 0.01140(19) 0.0014(2)
Cl5 0.0192(2) 0.0358(3) 0.0238(3) -0.0036(2) 0.00095(18) -0.00053(19)
Cl6 0.0331(2) 0.0260(2) 0.0205(2) -0.00489(19) 0.00543(19) 0.00049(19)
Y1 0.01635(8) 0.02151(9) 0.01371(9) 0.00122(7) 0.00408(6) 0.00093(7)

loop_
_atom_type_symbol
_atom_type_description
_atom_type_scat_dispersion_real
_atom_type_scat_dispersion_imag
_atom_type_scat_source
C C 0.0033 0.0016 'International Tables Vol C Tables 4.2.6.8 and 6.1.1.4'
H H 0.0000 0.0000 'International Tables Vol C Tables 4.2.6.8 and 6.1.1.4'
N N 0.0061 0.0033 'International Tables Vol C Tables 4.2.6.8 and 6.1.1.4'
Cl Cl 0.1484 0.1585 'International Tables Vol C Tables 4.2.6.8 and 6.1.1.4'
Y Y -2.7962 3.5667 'International Tables Vol C Tables 4.2.6.8 and 6.1.1.4'

loop_
_geom_angle_atom_site_label_1
_geom_angle_atom_site_label_2
_geom_angle_atom_site_label_3
_geom_angle
N1 C1 N2 107.34(16)
N1 C1 C7 127.11(17)
N2 C1 C7 125.55(17)
C3 C2 N1 107.08(16)
C3 C2 H2 126.5
N1 C2 H2 126.5
C2 C3 N2 107.12(16)
C2 C3 H3 126.4
N2 C3 H3 126.4
N1 C4 C5 111.76(16)
N1 C4 H4A 109.3
C5 C4 H4A 109.3
N1 C4 H4B 109.3
C5 C4 H4B 109.3
H4A C4 H4B 107.9
C4 C5 H5A 109.5
C4 C5 H5B 109.5
H5A C5 H5B 109.5
C4 C5 H5C 109.5
H5A C5 H5C 109.5
H5B C5 H5C 109.5
N2 C6 H6A 109.5
N2 C6 H6B 109.5
H6A C6 H6B 109.5
N2 C6 H6C 109.5
H6A C6 H6C 109.5
H6B C6 H6C 109.5
C1 C7 H7A 109.5
C1 C7 H7B 109.5
H7A C7 H7B 109.5
C1 C7 H7C 109.5
H7A C7 H7C 109.5
H7B C7 H7C 109.5
N3 C8 N4 107.49(17)
N3 C8 C14 126.69(17)
N4 C8 C14 125.79(17)
C10 C9 N3 107.35(19)
C10 C9 H9 126.3
N3 C9 H9 126.3
C9 C10 N4 106.93(18)
C9 C10 H10 126.5
N4 C10 H10 126.5
N3 C11 C12 111.86(17)
N3 C11 H11A 109.2
C12 C11 H11A 109.2
N3 C11 H11B 109.2
C12 C11 H11B 109.2
H11A C11 H11B 107.9
C11 C12 H12A 109.5
C11 C12 H12B 109.5
H12A C12 H12B 109.5
C11 C12 H12C 109.5
H12A C12 H12C 109.5
H12B C12 H12C 109.5
N4 C13 H13A 109.5
N4 C13 H13B 109.5
H13A C13 H13B 109.5
N4 C13 H13C 109.5
H13A C13 H13C 109.5
H13B C13 H13C 109.5
C8 C14 H14A 109.5
C8 C14 H14B 109.5
H14A C14 H14B 109.5
C8 C14 H14C 109.5
H14A C14 H14C 109.5
H14B C14 H14C 109.5
N6 C15 N5 107.60(16)
N6 C15 C21 125.17(17)
N5 C15 C21 127.21(18)
C17 C16 N5 106.95(18)
C17 C16 H16 126.5
N5 C16 H16 126.5
C16 C17 N6 107.31(18)
C16 C17 H17 126.3
N6 C17 H17 126.3
N5 C18 C19 111.49(18)
N5 C18 H18A 109.3
C19 C18 H18A 109.3
N5 C18 H18B 109.3
C19 C18 H18B 109.3
H18A C18 H18B 108.0
C18 C19 H19A 109.5
C18 C19 H19B 109.5
H19A C19 H19B 109.5
C18 C19 H19C 109.5
H19A C19 H19C 109.5
H19B C19 H19C 109.5
N6 C20 H20A 109.5
N6 C20 H20B 109.5
H20A C20 H20B 109.5
N6 C20 H20C 109.5
H20A C20 H20C 109.5
H20B C20 H20C 109.5
C15 C21 H21A 109.5
C15 C21 H21B 109.5
H21A C21 H21B 109.5
C15 C21 H21C 109.5
H21A C21 H21C 109.5
H21B C21 H21C 109.5
C1 N1 C2 109.22(16)
C1 N1 C4 126.00(16)
C2 N1 C4 124.74(16)
C1 N2 C3 109.23(16)
C1 N2 C6 126.15(16)
C3 N2 C6 124.54(16)
C8 N3 C9 108.75(17)
C8 N3 C11 126.02(16)
C9 N3 C11 125.20(17)
C8 N4 C10 109.47(17)
C8 N4 C13 124.97(17)
C10 N4 C13 125.51(17)
C15 N5 C16 108.95(16)
C15 N5 C18 126.80(17)
C16 N5 C18 124.23(17)
C15 N6 C17 109.18(16)
C15 N6 C20 125.61(16)
C17 N6 C20 125.12(16)
Cl6 Y1 Cl2 87.400(17)
Cl6 Y1 Cl5 95.090(16)
Cl2 Y1 Cl5 88.321(16)
Cl6 Y1 Cl3 90.321(17)
Cl2 Y1 Cl3 89.717(16)
Cl5 Y1 Cl3 174.153(17)
Cl6 Y1 Cl1 88.673(17)
Cl2 Y1 Cl1 175.276(16)
Cl5 Y1 Cl1 89.414(17)
Cl3 Y1 Cl1 92.931(16)
Cl6 Y1 Cl4 174.141(16)
Cl2 Y1 Cl4 91.036(16)
Cl5 Y1 Cl4 90.504(16)
Cl3 Y1 Cl4 84.023(17)
Cl1 Y1 Cl4 93.129(17)

loop_
_geom_bond_atom_site_label_1
_geom_bond_atom_site_label_2
_geom_bond_distance
C1 N1 1.340(2)
C1 N2 1.343(2)
C1 C7 1.483(2)
C2 C3 1.348(3)
C2 N1 1.384(2)
C2 H2 0.9500
C3 N2 1.381(2)
C3 H3 0.9500
C4 N1 1.478(2)
C4 C5 1.501(3)
C4 H4A 0.9900
C4 H4B 0.9900
C5 H5A 0.9800
C5 H5B 0.9800
C5 H5C 0.9800
C6 N2 1.462(2)
C6 H6A 0.9800
C6 H6B 0.9800
C6 H6C 0.9800
C7 H7A 0.9800
C7 H7B 0.9800
C7 H7C 0.9800
C8 N3 1.339(2)
C8 N4 1.339(2)
C8 C14 1.476(3)
C9 C10 1.344(3)
C9 N3 1.388(2)
C9 H9 0.9500
C10 N4 1.378(3)
C10 H10 0.9500
C11 N3 1.468(2)
C11 C12 1.494(3)
C11 H11A 0.9900
C11 H11B 0.9900
C12 H12A 0.9800
C12 H12B 0.9800
C12 H12C 0.9800
C13 N4 1.469(3)
C13 H13A 0.9800
C13 H13B 0.9800
C13 H13C 0.9800
C14 H14A 0.9800
C14 H14B 0.9800
C14 H14C 0.9800
C15 N6 1.332(2)
C15 N5 1.340(2)
C15 C21 1.487(3)
C16 C17 1.341(3)
C16 N5 1.385(3)
C16 H16 0.9500
C17 N6 1.381(2)
C17 H17 0.9500
C18 N5 1.478(2)
C18 C19 1.507(3)
C18 H18A 0.9900
C18 H18B 0.9900
C19 H19A 0.9800
C19 H19B 0.9800
C19 H19C 0.9800
C20 N6 1.465(2)
C20 H20A 0.9800
C20 H20B 0.9800
C20 H20C 0.9800
C21 H21A 0.9800
C21 H21B 0.9800
C21 H21C 0.9800
Cl1 Y1 2.6580(5)
Cl2 Y1 2.6398(5)
Cl3 Y1 2.6496(5)
Cl4 Y1 2.6800(5)
Cl5 Y1 2.6464(5)
Cl6 Y1 2.6167(5)

loop_
_geom_hbond_atom_site_label_D
_geom_hbond_atom_site_label_H
_geom_hbond_atom_site_label_A
_geom_hbond_distance_DH
_geom_hbond_distance_HA
_geom_hbond_distance_DA
_geom_hbond_angle_DHA
_geom_hbond_site_symmetry_A
C2 H2 Cl2 0.95 2.74 3.5422(19) 142.4 .
C3 H3 Cl4 0.95 3.08 3.693(2) 123.8 3_575
C3 H3 Cl2 0.95 2.70 3.3878(19) 129.8 3_575
C10 H10 Cl1 0.95 2.66 3.482(2) 145.1 4_675
C16 H16 Cl3 0.95 2.67 3.520(2) 149.9 3_565
C17 H17 Cl5 0.95 2.69 3.544(2) 150.2 3_665
C17 H17 Cl6 0.95 2.97 3.577(2) 122.6 3_665

loop_
_geom_torsion_atom_site_label_1
_geom_torsion_atom_site_label_2
_geom_torsion_atom_site_label_3
_geom_torsion_atom_site_label_4
_geom_torsion
N1 C2 C3 N2 0.3(2)
N3 C9 C10 N4 0.7(2)
N5 C16 C17 N6 0.5(2)
N2 C1 N1 C2 0.5(2)
C7 C1 N1 C2 -179.69(19)
N2 C1 N1 C4 178.30(16)
C7 C1 N1 C4 -1.9(3)
C3 C2 N1 C1 -0.5(2)
C3 C2 N1 C4 -178.36(17)
C5 C4 N1 C1 -80.2(2)
C5 C4 N1 C2 97.3(2)
N1 C1 N2 C3 -0.3(2)
C7 C1 N2 C3 179.91(18)
N1 C1 N2 C6 -177.19(17)
C7 C1 N2 C6 3.0(3)
C2 C3 N2 C1 0.0(2)
C2 C3 N2 C6 176.92(17)
N4 C8 N3 C9 0.0(2)
C14 C8 N3 C9 178.1(2)
N4 C8 N3 C11 177.86(18)
C14 C8 N3 C11 -4.1(3)
C10 C9 N3 C8 -0.4(2)
C10 C9 N3 C11 -178.32(18)
C12 C11 N3 C8 -84.5(2)
C12 C11 N3 C9 93.0(2)
N3 C8 N4 C10 0.4(2)
C14 C8 N4 C10 -177.7(2)
N3 C8 N4 C13 177.94(19)
C14 C8 N4 C13 -0.2(3)
C9 C10 N4 C8 -0.7(2)
C9 C10 N4 C13 -178.20(19)
N6 C15 N5 C16 0.6(2)
C21 C15 N5 C16 -178.1(2)
N6 C15 N5 C18 -177.98(19)
C21 C15 N5 C18 3.3(3)
C17 C16 N5 C15 -0.7(2)
C17 C16 N5 C18 177.97(19)
C19 C18 N5 C15 -95.6(2)
C19 C18 N5 C16 86.0(3)
N5 C15 N6 C17 -0.3(2)
C21 C15 N6 C17 178.5(2)
N5 C15 N6 C20 176.44(19)
C21 C15 N6 C20 -4.8(3)
C16 C17 N6 C15 -0.1(2)
C16 C17 N6 C20 -176.88(19)
